data_7007457
loop_
_publ_author_name
'Schiller, Alexander'
'Scopelliti, Rosario'
'Severin, Kay'

_publ_section_title
;
 Enhanced hydrolytic activity of Cu(II) and Zn(II) complexes in highly
 cross-linked polymers.
;
_journal_issue 32
_journal_name_full 'Dalton transactions (Cambridge, England : 2003)'
_journal_page_first 3858
_journal_page_last 3867
_journal_paper_doi 10.1039/b605676h
_journal_year 2006
_chemical_formula_moiety 'C18 H21 Cl Cu N7, P F6'
_chemical_formula_sum 'C18 H21 Cl Cu F6 N7 P'
_chemical_formula_weight 579.38
_chemical_name_systematic
;
?
;
_space_group_IT_number 15
_symmetry_cell_setting monoclinic
_symmetry_space_group_name_Hall '-I 2ya'
_symmetry_space_group_name_H-M 'I 1 2/a 1'
_atom_sites_solution_hydrogens geom
_atom_sites_solution_primary direct
_atom_sites_solution_secondary difmap
_audit_creation_method SHELXL-97
_cell_angle_alpha 90.00
_cell_angle_beta 108.009(6)
_cell_angle_gamma 90.00
_cell_formula_units_Z 8
_cell_length_a 13.5389(9)
_cell_length_b 24.865(2)
_cell_length_c 14.5342(11)
_cell_measurement_reflns_used 4881
_cell_measurement_temperature 140(2)
_cell_measurement_theta_max 24.96165
_cell_measurement_theta_min 2.4414
_cell_volume 4653.2(6)
_computing_cell_refinement 'Oxford Diffraction CrysAlis RED'
_computing_data_collection 'Oxford Diffraction CrysAlis CCD'
_computing_data_reduction 'Oxford Diffraction CrysAlis RED'
_computing_molecular_graphics 'Bruker SHELXTL'
_computing_publication_material 'Bruker SHELXTL'
_computing_structure_refinement 'SHELXL-97 (Sheldrick, 1997)'
_computing_structure_solution 'SHELXS-97 (Sheldrick, 1990)'
_diffrn_ambient_temperature 140(2)
_diffrn_measured_fraction_theta_full 0.945
_diffrn_measured_fraction_theta_max 0.945
_diffrn_measurement_device_type 'Oxford Diffraction KM4/Sapphire CCD'
_diffrn_measurement_method 'phi and omega scans'
_diffrn_radiation_monochromator graphite
_diffrn_radiation_source 'fine-focus sealed tube'
_diffrn_radiation_type MoK\a
_diffrn_radiation_wavelength 0.71073
_diffrn_reflns_av_R_equivalents 0.0697
_diffrn_reflns_av_sigmaI/netI 0.0668
_diffrn_reflns_limit_h_max 15
_diffrn_reflns_limit_h_min -13
_diffrn_reflns_limit_k_max 29
_diffrn_reflns_limit_k_min -29
_diffrn_reflns_limit_l_max 16
_diffrn_reflns_limit_l_min -17
_diffrn_reflns_number 13536
_diffrn_reflns_theta_full 25.03
_diffrn_reflns_theta_max 25.03
_diffrn_reflns_theta_min 2.95
_exptl_absorpt_coefficient_mu 1.192
_exptl_absorpt_correction_T_max 1.1042
_exptl_absorpt_correction_T_min 0.6684
_exptl_absorpt_correction_type multi-scan
_exptl_absorpt_process_details
;
[c.f. r.h. blessing, acta cryst. (1995), a51, 33-38]
;
_exptl_crystal_colour green
_exptl_crystal_density_diffrn 1.654
_exptl_crystal_density_method 'not measured'
_exptl_crystal_description prismatic
_exptl_crystal_F_000 2344
_exptl_crystal_size_max 0.25
_exptl_crystal_size_mid 0.15
_exptl_crystal_size_min 0.14
_refine_diff_density_max 0.871
_refine_diff_density_min -0.771
_refine_diff_density_rms 0.086
_refine_ls_extinction_method none
_refine_ls_goodness_of_fit_ref 0.949
_refine_ls_hydrogen_treatment riding
_refine_ls_matrix_type full
_refine_ls_number_parameters 327
_refine_ls_number_reflns 3895
_refine_ls_number_restraints 0
_refine_ls_restrained_S_all 0.949
_refine_ls_R_factor_all 0.0654
_refine_ls_R_factor_gt 0.0438
_refine_ls_shift/su_max 0.000
_refine_ls_shift/su_mean 0.000
_refine_ls_structure_factor_coef Fsqd
_refine_ls_weighting_details 'calc w=1/[\s^2^(Fo^2^)+(0.0645P)^2^+0.0000P] where P=(Fo^2^+2Fc^2^)/3'
_refine_ls_weighting_scheme calc
_refine_ls_wR_factor_gt 0.1043
_refine_ls_wR_factor_ref 0.1135
_reflns_number_gt 2752
_reflns_number_total 3895
_reflns_threshold_expression >2sigma(I)
_cod_data_source_file b605676h.txt
_cod_data_source_block complex7
_cod_depositor_comments
;
The following automatic conversions were performed:
'_symmetry_cell_setting' value 'Monoclinic' changed to 'monoclinic'
according to '/home/saulius/struct/CIF-dictionaries/cif_core.dic'
dictionary named 'cif_core.dic' version 2.4.1 from 2010-06-29.

Automatic conversion script
Id: cif_fix_enum 1527 2010-12-29 10:47:43Z saulius 
;
_cod_original_cell_volume 4653.1(6)
_cod_original_sg_symbol_H-M I2/a
_cod_database_code 7007457

loop_
_symmetry_equiv_pos_as_xyz
'x, y, z'
'-x+1/2, y, -z'
'x+1/2, y+1/2, z+1/2'
'-x+1, y+1/2, -z+1/2'
'-x, -y, -z'
'x-1/2, -y, z'
'-x+1/2, -y+1/2, -z+1/2'
'x, -y+1/2, z+1/2'

loop_
_atom_site_label
_atom_site_type_symbol
_atom_site_fract_x
_atom_site_fract_y
_atom_site_fract_z
_atom_site_U_iso_or_equiv
_atom_site_adp_type
_atom_site_occupancy
_atom_site_symmetry_multiplicity
_atom_site_calc_flag
_atom_site_refinement_flags
_atom_site_disorder_assembly
_atom_site_disorder_group
Cu1 Cu -0.12919(4) -0.049129(18) 0.20820(3) 0.02666(16) Uani 1 1 d . . .
Cl1 Cl -0.12921(8) 0.03139(4) 0.13958(7) 0.0334(3) Uani 1 1 d . . .
N1 N -0.1238(2) -0.12952(12) 0.26878(19) 0.0258(7) Uani 1 1 d . . .
N2 N 0.0116(3) -0.07353(13) 0.2080(2) 0.0293(8) Uani 1 1 d . . .
N3 N 0.1123(3) -0.14089(14) 0.1952(2) 0.0341(8) Uani 1 1 d . . .
N4 N -0.1303(2) -0.03205(13) 0.3506(2) 0.0298(8) Uani 1 1 d . . .
N5 N -0.0974(2) -0.06024(14) 0.5003(2) 0.0300(8) Uani 1 1 d . . .
N6 N -0.2709(3) -0.07529(13) 0.1327(2) 0.0280(7) Uani 1 1 d . . .
N7 N -0.3990(2) -0.13330(13) 0.1120(2) 0.0285(7) Uani 1 1 d . . .
C1 C -0.0631(3) -0.16196(16) 0.2204(3) 0.0300(9) Uani 1 1 d . . .
H1A H -0.1081 -0.1746 0.1567 0.036 Uiso 1 1 calc R . .
H1B H -0.0331 -0.1938 0.2603 0.036 Uiso 1 1 calc R . .
C2 C 0.0221(3) -0.12659(16) 0.2081(2) 0.0294(9) Uani 1 1 d . . .
C3 C 0.1001(3) -0.05295(18) 0.1942(3) 0.0345(10) Uani 1 1 d . . .
H3 H 0.1147 -0.0158 0.1904 0.041 Uiso 1 1 calc R . .
C4 C 0.1634(4) -0.0938(2) 0.1868(3) 0.0427(11) Uani 1 1 d . . .
H4 H 0.2297 -0.0907 0.1777 0.051 Uiso 1 1 calc R . .
C5 C 0.1515(4) -0.1933(2) 0.1864(3) 0.0527(13) Uani 1 1 d . . .
H5 H 0.2246 -0.1980 0.2114 0.063 Uiso 1 1 calc R . .
C6 C 0.0980(5) -0.2346(3) 0.1483(4) 0.0795(19) Uani 1 1 d . . .
H6A H 0.0246 -0.2320 0.1223 0.095 Uiso 1 1 calc R . .
H6B H 0.1316 -0.2679 0.1460 0.095 Uiso 1 1 calc R . .
C7 C -0.0694(3) -0.12541(16) 0.3750(2) 0.0287(9) Uani 1 1 d . . .
H7A H -0.0894 -0.1558 0.4094 0.034 Uiso 1 1 calc R . .
H7B H 0.0068 -0.1265 0.3878 0.034 Uiso 1 1 calc R . .
C8 C -0.1004(3) -0.07353(16) 0.4090(2) 0.0276(9) Uani 1 1 d . . .
C9 C -0.1470(3) 0.00955(17) 0.4064(3) 0.0327(10) Uani 1 1 d . . .
H9 H -0.1695 0.0446 0.3835 0.039 Uiso 1 1 calc R . .
C10 C -0.1269(3) -0.00700(18) 0.4980(3) 0.0349(10) Uani 1 1 d . . .
H10 H -0.1319 0.0139 0.5511 0.042 Uiso 1 1 calc R . .
C11 C -0.0654(3) -0.09510(19) 0.5824(3) 0.0416(11) Uani 1 1 d . . .
H11 H -0.0436 -0.1304 0.5729 0.050 Uiso 1 1 calc R . .
C12 C -0.0642(4) -0.0817(2) 0.6686(3) 0.0623(16) Uani 1 1 d . . .
H12A H -0.0855 -0.0467 0.6806 0.075 Uiso 1 1 calc R . .
H12B H -0.0420 -0.1069 0.7201 0.075 Uiso 1 1 calc R . .
C13 C -0.2308(3) -0.14984(16) 0.2500(3) 0.0322(10) Uani 1 1 d . . .
H13A H -0.2544 -0.1435 0.3071 0.039 Uiso 1 1 calc R . .
H13B H -0.2330 -0.1890 0.2372 0.039 Uiso 1 1 calc R . .
C14 C -0.3002(3) -0.12074(16) 0.1637(2) 0.0275(9) Uani 1 1 d . . .
C15 C -0.3541(3) -0.05794(16) 0.0566(2) 0.0304(9) Uani 1 1 d . . .
H15 H -0.3551 -0.0264 0.0195 0.036 Uiso 1 1 calc R . .
C16 C -0.4336(3) -0.09282(17) 0.0431(3) 0.0328(10) Uani 1 1 d . . .
H16 H -0.5002 -0.0903 -0.0039 0.039 Uiso 1 1 calc R . .
C17 C -0.4560(4) -0.17858(17) 0.1258(3) 0.0401(11) Uani 1 1 d . . .
H17 H -0.4179 -0.2090 0.1574 0.048 Uiso 1 1 calc R . .
C18 C -0.5562(4) -0.1815(2) 0.0985(4) 0.0572(14) Uani 1 1 d . . .
H18A H -0.5967 -0.1518 0.0667 0.069 Uiso 1 1 calc R . .
H18B H -0.5893 -0.2133 0.1103 0.069 Uiso 1 1 calc R . .
P1 P -0.2500 -0.26234(6) 0.0000 0.0337(4) Uani 1 2 d S . .
F1 F -0.2500 -0.19825(13) 0.0000 0.0548(10) Uani 1 2 d S A .
F2 F -0.2500 -0.32662(13) 0.0000 0.0521(10) Uani 1 2 d S A .
F3A F -0.3102(8) -0.2659(5) -0.1127(9) 0.055(3) Uani 0.50 1 d P A 1
F4A F -0.1418(13) -0.2671(6) -0.0206(9) 0.065(3) Uani 0.50 1 d P A 1
F3B F -0.2615(9) -0.2583(6) -0.1126(9) 0.068(4) Uani 0.50 1 d P A 2
F4B F -0.1286(13) -0.2577(7) 0.0233(11) 0.083(4) Uani 0.50 1 d P A 2
P2 P -0.2500 0.15294(6) 0.5000 0.0348(4) Uani 1 2 d S . .
F5 F -0.31229(19) 0.10724(10) 0.42794(17) 0.0505(7) Uani 1 1 d . . .
F6 F -0.1625(2) 0.15231(11) 0.4473(2) 0.0617(8) Uani 1 1 d . . .
F7 F -0.3130(3) 0.19775(11) 0.4272(2) 0.0750(10) Uani 1 1 d . . .

loop_
_atom_site_aniso_label
_atom_site_aniso_U_11
_atom_site_aniso_U_22
_atom_site_aniso_U_33
_atom_site_aniso_U_23
_atom_site_aniso_U_13
_atom_site_aniso_U_12
Cu1 0.0301(3) 0.0268(3) 0.0222(2) 0.00020(19) 0.00681(19) -0.0033(2)
Cl1 0.0412(6) 0.0275(5) 0.0330(5) 0.0008(4) 0.0136(4) -0.0021(5)
N1 0.032(2) 0.0259(17) 0.0207(15) -0.0005(12) 0.0093(13) -0.0034(14)
N2 0.032(2) 0.030(2) 0.0251(16) 0.0005(13) 0.0083(14) -0.0067(15)
N3 0.028(2) 0.041(2) 0.0323(18) -0.0019(15) 0.0071(15) 0.0028(17)
N4 0.033(2) 0.0286(18) 0.0262(16) -0.0012(14) 0.0064(14) -0.0011(15)
N5 0.0229(19) 0.046(2) 0.0222(16) -0.0022(14) 0.0077(13) -0.0053(16)
N6 0.034(2) 0.0309(19) 0.0180(15) -0.0007(13) 0.0065(14) -0.0049(15)
N7 0.0249(19) 0.0335(19) 0.0271(16) -0.0086(14) 0.0081(14) -0.0050(15)
C1 0.029(2) 0.030(2) 0.031(2) 0.0011(16) 0.0095(17) -0.0011(18)
C2 0.027(2) 0.038(3) 0.0212(18) -0.0002(16) 0.0039(16) 0.0010(19)
C3 0.033(3) 0.040(3) 0.031(2) 0.0028(18) 0.0102(18) -0.011(2)
C4 0.032(3) 0.062(3) 0.033(2) -0.004(2) 0.0089(19) -0.009(2)
C5 0.056(3) 0.044(3) 0.056(3) -0.005(2) 0.015(2) 0.011(3)
C6 0.067(4) 0.082(5) 0.081(4) -0.015(3) 0.010(3) 0.033(4)
C7 0.027(2) 0.035(2) 0.0227(18) 0.0048(16) 0.0065(16) 0.0021(18)
C8 0.023(2) 0.039(2) 0.0200(18) -0.0022(16) 0.0059(15) -0.0051(18)
C9 0.030(2) 0.035(2) 0.035(2) -0.0064(18) 0.0117(18) -0.0039(19)
C10 0.030(3) 0.048(3) 0.028(2) -0.0144(18) 0.0114(18) -0.008(2)
C11 0.037(3) 0.060(3) 0.025(2) 0.0039(19) 0.0053(18) -0.013(2)
C12 0.095(4) 0.064(4) 0.030(2) -0.005(2) 0.022(3) -0.035(3)
C13 0.041(3) 0.024(2) 0.031(2) 0.0020(16) 0.0099(18) -0.0054(19)
C14 0.029(2) 0.031(2) 0.0257(18) -0.0047(16) 0.0129(17) -0.0016(18)
C15 0.030(2) 0.042(3) 0.0192(18) 0.0026(16) 0.0065(16) 0.0007(19)
C16 0.025(2) 0.047(3) 0.0246(19) -0.0062(18) 0.0048(16) -0.001(2)
C17 0.041(3) 0.033(3) 0.046(2) -0.0083(19) 0.014(2) -0.010(2)
C18 0.044(4) 0.050(3) 0.076(4) -0.008(3) 0.016(3) -0.021(3)
P1 0.0404(10) 0.0338(9) 0.0273(7) 0.000 0.0110(7) 0.000
F1 0.097(3) 0.028(2) 0.0373(19) 0.000 0.018(2) 0.000
F2 0.061(3) 0.028(2) 0.059(2) 0.000 0.0064(19) 0.000
F3A 0.075(7) 0.039(5) 0.033(4) -0.002(3) -0.010(5) 0.009(5)
F4A 0.056(7) 0.050(6) 0.107(10) -0.008(6) 0.051(8) -0.011(4)
F3B 0.131(12) 0.047(5) 0.035(5) -0.011(3) 0.039(8) 0.001(7)
F4B 0.044(5) 0.062(7) 0.141(13) -0.003(8) 0.025(9) -0.005(5)
P2 0.0372(9) 0.0294(9) 0.0339(8) 0.000 0.0052(7) 0.000
F5 0.0451(16) 0.0489(16) 0.0457(15) -0.0167(12) -0.0032(12) 0.0001(13)
F6 0.0626(19) 0.064(2) 0.0700(18) 0.0148(15) 0.0369(15) 0.0001(16)
F7 0.096(3) 0.0445(17) 0.073(2) 0.0199(15) 0.0105(17) 0.0325(17)

loop_
_atom_type_symbol
_atom_type_description
_atom_type_scat_dispersion_real
_atom_type_scat_dispersion_imag
_atom_type_scat_source
C C 0.0033 0.0016 'International Tables Vol C Tables 4.2.6.8 and 6.1.1.4'
H H 0.0000 0.0000 'International Tables Vol C Tables 4.2.6.8 and 6.1.1.4'
N N 0.0061 0.0033 'International Tables Vol C Tables 4.2.6.8 and 6.1.1.4'
F F 0.0171 0.0103 'International Tables Vol C Tables 4.2.6.8 and 6.1.1.4'
P P 0.1023 0.0942 'International Tables Vol C Tables 4.2.6.8 and 6.1.1.4'
Cl Cl 0.1484 0.1585 'International Tables Vol C Tables 4.2.6.8 and 6.1.1.4'
Cu Cu 0.3201 1.2651 'International Tables Vol C Tables 4.2.6.8 and 6.1.1.4'

loop_
_geom_angle_atom_site_label_1
_geom_angle_atom_site_label_2
_geom_angle_atom_site_label_3
_geom_angle
_geom_angle_site_symmetry_1
_geom_angle_site_symmetry_3
_geom_angle_publ_flag
N2 Cu1 N6 130.76(13) . . ?
N2 Cu1 N4 110.90(12) . . ?
N6 Cu1 N4 107.79(12) . . ?
N2 Cu1 N1 79.00(12) . . ?
N6 Cu1 N1 80.20(12) . . ?
N4 Cu1 N1 78.35(11) . . ?
N2 Cu1 Cl1 98.03(10) . . ?
N6 Cu1 Cl1 100.29(9) . . ?
N4 Cu1 Cl1 104.91(9) . . ?
N1 Cu1 Cl1 176.28(8) . . ?
C1 N1 C13 112.6(3) . . ?
C1 N1 C7 111.1(3) . . ?
C13 N1 C7 110.9(3) . . ?
C1 N1 Cu1 105.3(2) . . ?
C13 N1 Cu1 109.3(2) . . ?
C7 N1 Cu1 107.4(2) . . ?
C2 N2 C3 105.8(3) . . ?
C2 N2 Cu1 113.8(3) . . ?
C3 N2 Cu1 139.6(3) . . ?
C2 N3 C4 106.8(4) . . ?
C2 N3 C5 129.4(4) . . ?
C4 N3 C5 123.8(4) . . ?
C8 N4 C9 106.4(3) . . ?
C8 N4 Cu1 112.3(3) . . ?
C9 N4 Cu1 141.2(3) . . ?
C8 N5 C10 106.8(3) . . ?
C8 N5 C11 125.4(4) . . ?
C10 N5 C11 127.8(3) . . ?
C14 N6 C15 106.5(3) . . ?
C14 N6 Cu1 115.4(3) . . ?
C15 N6 Cu1 138.0(3) . . ?
C14 N7 C16 106.7(3) . . ?
C14 N7 C17 126.4(3) . . ?
C16 N7 C17 126.8(3) . . ?
N1 C1 C2 107.3(3) . . ?
N1 C1 H1A 110.3 . . ?
C2 C1 H1A 110.3 . . ?
N1 C1 H1B 110.3 . . ?
C2 C1 H1B 110.3 . . ?
H1A C1 H1B 108.5 . . ?
N2 C2 N3 111.5(4) . . ?
N2 C2 C1 119.7(3) . . ?
N3 C2 C1 128.8(4) . . ?
C4 C3 N2 109.6(4) . . ?
C4 C3 H3 125.2 . . ?
N2 C3 H3 125.2 . . ?
C3 C4 N3 106.4(4) . . ?
C3 C4 H4 126.8 . . ?
N3 C4 H4 126.8 . . ?
C6 C5 N3 126.5(5) . . ?
C6 C5 H5 116.7 . . ?
N3 C5 H5 116.7 . . ?
C5 C6 H6A 120.0 . . ?
C5 C6 H6B 120.0 . . ?
H6A C6 H6B 120.0 . . ?
C8 C7 N1 107.6(3) . . ?
C8 C7 H7A 110.2 . . ?
N1 C7 H7A 110.2 . . ?
C8 C7 H7B 110.2 . . ?
N1 C7 H7B 110.2 . . ?
H7A C7 H7B 108.5 . . ?
N4 C8 N5 110.5(3) . . ?
N4 C8 C7 121.8(3) . . ?
N5 C8 C7 127.6(3) . . ?
C10 C9 N4 109.6(4) . . ?
C10 C9 H9 125.2 . . ?
N4 C9 H9 125.2 . . ?
C9 C10 N5 106.7(3) . . ?
C9 C10 H10 126.6 . . ?
N5 C10 H10 126.6 . . ?
C12 C11 N5 124.3(5) . . ?
C12 C11 H11 117.9 . . ?
N5 C11 H11 117.9 . . ?
C11 C12 H12A 120.0 . . ?
C11 C12 H12B 120.0 . . ?
H12A C12 H12B 120.0 . . ?
N1 C13 C14 108.3(3) . . ?
N1 C13 H13A 110.0 . . ?
C14 C13 H13A 110.0 . . ?
N1 C13 H13B 110.0 . . ?
C14 C13 H13B 110.0 . . ?
H13A C13 H13B 108.4 . . ?
N6 C14 N7 110.9(3) . . ?
N6 C14 C13 121.4(3) . . ?
N7 C14 C13 127.6(3) . . ?
C16 C15 N6 109.4(3) . . ?
C16 C15 H15 125.3 . . ?
N6 C15 H15 125.3 . . ?
C15 C16 N7 106.5(3) . . ?
C15 C16 H16 126.8 . . ?
N7 C16 H16 126.8 . . ?
C18 C17 N7 124.6(5) . . ?
C18 C17 H17 117.7 . . ?
N7 C17 H17 117.7 . . ?
C17 C18 H18A 120.0 . . ?
C17 C18 H18B 120.0 . . ?
H18A C18 H18B 120.0 . . ?
F4B P1 F4B 171.6(13) 2_455 . ?
F4B P1 F4A 23.7(6) 2_455 2_455 ?
F4B P1 F4A 157.9(9) . 2_455 ?
F4B P1 F4A 157.9(9) 2_455 . ?
F4B P1 F4A 23.7(6) . . ?
F4A P1 F4A 171.4(12) 2_455 . ?
F4B P1 F3A 67.3(6) 2_455 . ?
F4B P1 F3A 113.2(6) . . ?
F4A P1 F3A 88.9(6) 2_455 . ?
F4A P1 F3A 90.6(6) . . ?
F4B P1 F3A 113.2(6) 2_455 2_455 ?
F4B P1 F3A 67.3(6) . 2_455 ?
F4A P1 F3A 90.6(6) 2_455 2_455 ?
F4A P1 F3A 88.9(6) . 2_455 ?
F3A P1 F3A 173.5(10) . 2_455 ?
F4B P1 F1 85.8(6) 2_455 . ?
F4B P1 F1 85.8(6) . . ?
F4A P1 F1 94.3(6) 2_455 . ?
F4A P1 F1 94.3(6) . . ?
F3A P1 F1 93.2(5) . . ?
F3A P1 F1 93.2(5) 2_455 . ?
F4B P1 F2 94.2(6) 2_455 . ?
F4B P1 F2 94.2(6) . . ?
F4A P1 F2 85.7(6) 2_455 . ?
F4A P1 F2 85.7(6) . . ?
F3A P1 F2 86.8(5) . . ?
F3A P1 F2 86.8(5) 2_455 . ?
F1 P1 F2 180.0 . . ?
F4B P1 F3B 88.9(7) 2_455 2_455 ?
F4B P1 F3B 90.6(7) . 2_455 ?
F4A P1 F3B 67.4(6) 2_455 2_455 ?
F4A P1 F3B 113.2(6) . 2_455 ?
F3A P1 F3B 156.1(6) . 2_455 ?
F3A P1 F3B 24.8(5) 2_455 2_455 ?
F1 P1 F3B 86.4(5) . 2_455 ?
F2 P1 F3B 93.6(5) . 2_455 ?
F4B P1 F3B 90.6(7) 2_455 . ?
F4B P1 F3B 88.9(7) . . ?
F4A P1 F3B 113.2(6) 2_455 . ?
F4A P1 F3B 67.4(6) . . ?
F3A P1 F3B 24.8(5) . . ?
F3A P1 F3B 156.1(6) 2_455 . ?
F1 P1 F3B 86.4(5) . . ?
F2 P1 F3B 93.6(5) . . ?
F3B P1 F3B 172.8(10) 2_455 . ?
F7 P2 F7 91.1(2) 2_456 . ?
F7 P2 F6 90.69(16) 2_456 2_456 ?
F7 P2 F6 90.09(16) . 2_456 ?
F7 P2 F6 90.09(16) 2_456 . ?
F7 P2 F6 90.69(16) . . ?
F6 P2 F6 178.9(2) 2_456 . ?
F7 P2 F5 179.13(17) 2_456 . ?
F7 P2 F5 89.78(14) . . ?
F6 P2 F5 89.31(14) 2_456 . ?
F6 P2 F5 89.90(15) . . ?
F7 P2 F5 89.78(14) 2_456 2_456 ?
F7 P2 F5 179.13(17) . 2_456 ?
F6 P2 F5 89.90(15) 2_456 2_456 ?
F6 P2 F5 89.31(14) . 2_456 ?
F5 P2 F5 89.4(2) . 2_456 ?

loop_
_geom_bond_atom_site_label_1
_geom_bond_atom_site_label_2
_geom_bond_distance
_geom_bond_site_symmetry_2
_geom_bond_publ_flag
Cu1 N2 2.001(3) . ?
Cu1 N6 2.002(3) . ?
Cu1 N4 2.118(3) . ?
Cu1 N1 2.176(3) . ?
Cu1 Cl1 2.2367(11) . ?
N1 C1 1.476(5) . ?
N1 C13 1.478(5) . ?
N1 C7 1.494(4) . ?
N2 C2 1.327(5) . ?
N2 C3 1.374(5) . ?
N3 C2 1.340(5) . ?
N3 C4 1.385(6) . ?
N3 C5 1.428(6) . ?
N4 C8 1.317(5) . ?
N4 C9 1.376(5) . ?
N5 C8 1.356(4) . ?
N5 C10 1.380(5) . ?
N5 C11 1.429(5) . ?
N6 C14 1.322(5) . ?
N6 C15 1.381(5) . ?
N7 C14 1.352(5) . ?
N7 C16 1.394(5) . ?
N7 C17 1.414(5) . ?
C1 C2 1.504(5) . ?
C1 H1A 0.9900 . ?
C1 H1B 0.9900 . ?
C3 C4 1.353(6) . ?
C3 H3 0.9500 . ?
C4 H4 0.9500 . ?
C5 C6 1.280(7) . ?
C5 H5 0.9500 . ?
C6 H6A 0.9500 . ?
C6 H6B 0.9500 . ?
C7 C8 1.488(5) . ?
C7 H7A 0.9900 . ?
C7 H7B 0.9900 . ?
C9 C10 1.338(5) . ?
C9 H9 0.9500 . ?
C10 H10 0.9500 . ?
C11 C12 1.292(6) . ?
C11 H11 0.9500 . ?
C12 H12A 0.9500 . ?
C12 H12B 0.9500 . ?
C13 C14 1.500(5) . ?
C13 H13A 0.9900 . ?
C13 H13B 0.9900 . ?
C15 C16 1.349(5) . ?
C15 H15 0.9500 . ?
C16 H16 0.9500 . ?
C17 C18 1.293(6) . ?
C17 H17 0.9500 . ?
C18 H18A 0.9500 . ?
C18 H18B 0.9500 . ?
P1 F4B 1.576(17) 2_455 ?
P1 F4B 1.576(17) . ?
P1 F4A 1.588(16) 2_455 ?
P1 F4A 1.588(16) . ?
P1 F3A 1.591(12) . ?
P1 F3A 1.591(12) 2_455 ?
P1 F1 1.594(4) . ?
P1 F2 1.598(4) . ?
P1 F3B 1.599(12) 2_455 ?
P1 F3B 1.599(12) . ?
P2 F7 1.591(3) 2_456 ?
P2 F7 1.591(3) . ?
P2 F6 1.598(3) 2_456 ?
P2 F6 1.598(3) . ?
P2 F5 1.598(2) . ?
P2 F5 1.598(2) 2_456 ?

loop_
_geom_torsion_atom_site_label_1
_geom_torsion_atom_site_label_2
_geom_torsion_atom_site_label_3
_geom_torsion_atom_site_label_4
_geom_torsion
_geom_torsion_site_symmetry_1
_geom_torsion_site_symmetry_2
_geom_torsion_site_symmetry_3
_geom_torsion_site_symmetry_4
_geom_torsion_publ_flag
N2 Cu1 N1 C1 -33.8(2) . . . . ?
N6 Cu1 N1 C1 101.4(2) . . . . ?
N4 Cu1 N1 C1 -148.0(2) . . . . ?
Cl1 Cu1 N1 C1 3.5(14) . . . . ?
N2 Cu1 N1 C13 -154.9(2) . . . . ?
N6 Cu1 N1 C13 -19.8(2) . . . . ?
N4 Cu1 N1 C13 90.8(2) . . . . ?
Cl1 Cu1 N1 C13 -117.7(13) . . . . ?
N2 Cu1 N1 C7 84.7(2) . . . . ?
N6 Cu1 N1 C7 -140.2(2) . . . . ?
N4 Cu1 N1 C7 -29.6(2) . . . . ?
Cl1 Cu1 N1 C7 121.9(12) . . . . ?
N6 Cu1 N2 C2 -43.6(3) . . . . ?
N4 Cu1 N2 C2 95.9(3) . . . . ?
N1 Cu1 N2 C2 23.0(2) . . . . ?
Cl1 Cu1 N2 C2 -154.7(2) . . . . ?
N6 Cu1 N2 C3 124.1(4) . . . . ?
N4 Cu1 N2 C3 -96.3(4) . . . . ?
N1 Cu1 N2 C3 -169.2(4) . . . . ?
Cl1 Cu1 N2 C3 13.1(4) . . . . ?
N2 Cu1 N4 C8 -56.7(3) . . . . ?
N6 Cu1 N4 C8 92.2(3) . . . . ?
N1 Cu1 N4 C8 16.6(3) . . . . ?
Cl1 Cu1 N4 C8 -161.6(2) . . . . ?
N2 Cu1 N4 C9 118.8(4) . . . . ?
N6 Cu1 N4 C9 -92.3(4) . . . . ?
N1 Cu1 N4 C9 -167.9(4) . . . . ?
Cl1 Cu1 N4 C9 13.9(4) . . . . ?
N2 Cu1 N6 C14 77.1(3) . . . . ?
N4 Cu1 N6 C14 -63.3(3) . . . . ?
N1 Cu1 N6 C14 11.0(3) . . . . ?
Cl1 Cu1 N6 C14 -172.8(2) . . . . ?
N2 Cu1 N6 C15 -107.1(4) . . . . ?
N4 Cu1 N6 C15 112.4(4) . . . . ?
N1 Cu1 N6 C15 -173.3(4) . . . . ?
Cl1 Cu1 N6 C15 3.0(4) . . . . ?
C13 N1 C1 C2 156.3(3) . . . . ?
C7 N1 C1 C2 -78.7(4) . . . . ?
Cu1 N1 C1 C2 37.3(3) . . . . ?
C3 N2 C2 N3 0.1(4) . . . . ?
Cu1 N2 C2 N3 171.9(2) . . . . ?
C3 N2 C2 C1 -179.2(3) . . . . ?
Cu1 N2 C2 C1 -7.4(4) . . . . ?
C4 N3 C2 N2 0.3(4) . . . . ?
C5 N3 C2 N2 -176.9(4) . . . . ?
C4 N3 C2 C1 179.5(3) . . . . ?
C5 N3 C2 C1 2.3(6) . . . . ?
N1 C1 C2 N2 -22.5(4) . . . . ?
N1 C1 C2 N3 158.3(3) . . . . ?
C2 N2 C3 C4 -0.5(4) . . . . ?
Cu1 N2 C3 C4 -168.8(3) . . . . ?
N2 C3 C4 N3 0.7(4) . . . . ?
C2 N3 C4 C3 -0.6(4) . . . . ?
C5 N3 C4 C3 176.8(4) . . . . ?
C2 N3 C5 C6 32.7(8) . . . . ?
C4 N3 C5 C6 -144.1(6) . . . . ?
C1 N1 C7 C8 151.2(3) . . . . ?
C13 N1 C7 C8 -82.8(4) . . . . ?
Cu1 N1 C7 C8 36.6(3) . . . . ?
C9 N4 C8 N5 0.0(4) . . . . ?
Cu1 N4 C8 N5 177.1(2) . . . . ?
C9 N4 C8 C7 -176.5(3) . . . . ?
Cu1 N4 C8 C7 0.5(5) . . . . ?
C10 N5 C8 N4 -0.3(4) . . . . ?
C11 N5 C8 N4 -178.1(3) . . . . ?
C10 N5 C8 C7 176.0(4) . . . . ?
C11 N5 C8 C7 -1.8(6) . . . . ?
N1 C7 C8 N4 -26.2(5) . . . . ?
N1 C7 C8 N5 157.8(4) . . . . ?
C8 N4 C9 C10 0.2(4) . . . . ?
Cu1 N4 C9 C10 -175.4(3) . . . . ?
N4 C9 C10 N5 -0.4(4) . . . . ?
C8 N5 C10 C9 0.4(4) . . . . ?
C11 N5 C10 C9 178.1(4) . . . . ?
C8 N5 C11 C12 -179.2(4) . . . . ?
C10 N5 C11 C12 3.4(7) . . . . ?
C1 N1 C13 C14 -92.8(4) . . . . ?
C7 N1 C13 C14 142.1(3) . . . . ?
Cu1 N1 C13 C14 23.8(3) . . . . ?
C15 N6 C14 N7 -0.8(4) . . . . ?
Cu1 N6 C14 N7 176.3(2) . . . . ?
C15 N6 C14 C13 -176.8(3) . . . . ?
Cu1 N6 C14 C13 0.3(4) . . . . ?
C16 N7 C14 N6 0.4(4) . . . . ?
C17 N7 C14 N6 -179.1(3) . . . . ?
C16 N7 C14 C13 176.1(4) . . . . ?
C17 N7 C14 C13 -3.4(6) . . . . ?
N1 C13 C14 N6 -17.4(5) . . . . ?
N1 C13 C14 N7 167.3(3) . . . . ?
C14 N6 C15 C16 0.8(4) . . . . ?
Cu1 N6 C15 C16 -175.2(3) . . . . ?
N6 C15 C16 N7 -0.6(4) . . . . ?
C14 N7 C16 C15 0.1(4) . . . . ?
C17 N7 C16 C15 179.7(3) . . . . ?
C14 N7 C17 C18 157.0(4) . . . . ?
C16 N7 C17 C18 -22.4(6) . . . . ?
